data_4312407
loop_
_publ_author_name
'Nathalie Calin'
'Slavi C. Sevov'

_publ_section_title
;
 Novel Mixed-Valence Heteropolyoxometalates: A Molybdenum Diphosphonate
 Anion [MoV7MoVIO16(O3PPhPO3H)4]3- and Its One- and Two-Dimensional
 Assemblies
;
_journal_name_full 'Inorganic Chemistry'
_journal_page_first 7304
_journal_page_last 7308
_journal_paper_doi 10.1021/ic034505c
_journal_volume 42
_journal_year 2003
_chemical_formula_sum 'C50 H50 Mo10 N4 O56 P10'
_chemical_formula_weight 2881.11
_chemical_name_common (PyH)4(2)
_chemical_name_systematic
; 
 (C5NH6)4[{Mo8O16(O3P-C6H4-PO3)2(O3P-C6H4-PO3H)2}
 {Mo2O4(OH)(HO3P-C6H4-PO3H)}].5H2O 
;
_space_group_IT_number 14
_symmetry_cell_setting monoclinic
_symmetry_space_group_name_Hall '-P 2ybc'
_symmetry_space_group_name_H-M 'P 1 21/c 1'
_atom_sites_solution_hydrogens geom
_atom_sites_solution_primary direct
_atom_sites_solution_secondary difmap
_audit_creation_method SHELXL-97
_cell_angle_alpha 90.00
_cell_angle_beta 118.7087(8)
_cell_angle_gamma 90.00
_cell_formula_units_Z 4
_cell_length_a 20.8506(9)
_cell_length_b 22.8656(10)
_cell_length_c 21.1403(9)
_cell_measurement_temperature 100(2)
_cell_volume 8839.9(7)
_computing_cell_refinement 'Bruker SMART'
_computing_data_collection 'Bruker SMART'
_computing_data_reduction 'Bruker SHELXTL-V5.1'
_computing_molecular_graphics 'Bruker SHELXTL-V5.1'
_computing_publication_material 'Bruker SHELXTL-V5.1'
_computing_structure_refinement 'Bruker SHELXTL-V5.1'
_computing_structure_solution 'Bruker SHELXTL-V5.1'
_diffrn_ambient_temperature 100(2)
_diffrn_measured_fraction_theta_full 0.998
_diffrn_measured_fraction_theta_max 0.998
_diffrn_measurement_device_type 'CCD area detector'
_diffrn_measurement_method 'phi and omega scans'
_diffrn_radiation_monochromator graphite
_diffrn_radiation_source 'fine-focus sealed tube'
_diffrn_radiation_type MoK\a
_diffrn_radiation_wavelength 0.71073
_diffrn_reflns_av_R_equivalents 0.0477
_diffrn_reflns_av_sigmaI/netI 0.0408
_diffrn_reflns_limit_h_max 27
_diffrn_reflns_limit_h_min -27
_diffrn_reflns_limit_k_max 30
_diffrn_reflns_limit_k_min -30
_diffrn_reflns_limit_l_max 28
_diffrn_reflns_limit_l_min -28
_diffrn_reflns_number 94028
_diffrn_reflns_theta_full 28.31
_diffrn_reflns_theta_max 28.31
_diffrn_reflns_theta_min 2.09
_exptl_absorpt_coefficient_mu 1.656
_exptl_absorpt_correction_T_max 1.0000
_exptl_absorpt_correction_T_min 0.7981
_exptl_absorpt_correction_type empirical
_exptl_absorpt_process_details SADABS
_exptl_crystal_colour purple
_exptl_crystal_density_diffrn 2.139
_exptl_crystal_density_method 'not measured'
_exptl_crystal_description plate
_exptl_crystal_F_000 5484
_exptl_crystal_size_max 0.28
_exptl_crystal_size_mid 0.24
_exptl_crystal_size_min 0.05
_refine_diff_density_max 4.602
_refine_diff_density_min -6.939
_refine_diff_density_rms 0.252
_refine_ls_extinction_method none
_refine_ls_goodness_of_fit_ref 1.032
_refine_ls_hydrogen_treatment mixed
_refine_ls_matrix_type full
_refine_ls_number_parameters 1029
_refine_ls_number_reflns 21960
_refine_ls_number_restraints 0
_refine_ls_restrained_S_all 1.032
_refine_ls_R_factor_all 0.0872
_refine_ls_R_factor_gt 0.0726
_refine_ls_shift/su_max 0.230
_refine_ls_shift/su_mean 0.003
_refine_ls_structure_factor_coef Fsqd
_refine_ls_weighting_details 'calc w=1/[\s^2^(Fo^2^)+(0.0825P)^2^+179.3759P] where P=(Fo^2^+2Fc^2^)/3'
_refine_ls_weighting_scheme calc
_refine_ls_wR_factor_gt 0.1863
_refine_ls_wR_factor_ref 0.1980
_reflns_number_gt 17961
_reflns_number_total 21960
_reflns_threshold_expression >2sigma(I)
_cod_data_source_file ic034505csi20030819_103535_2.cif
_cod_data_source_block (PyH)4(2)
_cod_depositor_comments
;
The following automatic conversions were performed:

'_symmetry_cell_setting' value 'Monoclinic' changed to 'monoclinic'
according to the built-in table from CIF Core dictionary named
'cif_core.dic' version 2.4.1 from 2010-06-29.

Automatic conversion script
Id: cif_fix_values 1646 2011-03-28 12:23:43Z adriana 
;
_cod_database_code 4312407

loop_
_symmetry_equiv_pos_as_xyz
'x, y, z'
'-x, y+1/2, -z+1/2'
'-x, -y, -z'
'x, -y-1/2, z-1/2'

loop_
_atom_site_label
_atom_site_type_symbol
_atom_site_fract_x
_atom_site_fract_y
_atom_site_fract_z
_atom_site_U_iso_or_equiv
_atom_site_adp_type
_atom_site_occupancy
_atom_site_symmetry_multiplicity
_atom_site_calc_flag
_atom_site_refinement_flags
_atom_site_disorder_assembly
_atom_site_disorder_group
Mo1 Mo 0.31929(3) 0.33967(3) 0.08763(3) 0.01611(13) Uani 1 1 d . . .
Mo2 Mo 0.02685(3) 0.30086(3) 0.10421(3) 0.01533(13) Uani 1 1 d . . .
Mo3 Mo 0.04808(3) 0.15566(3) 0.11083(3) 0.01642(13) Uani 1 1 d . . .
Mo4 Mo 0.34145(3) 0.19405(3) 0.09496(3) 0.01753(13) Uani 1 1 d . . .
Mo5 Mo 0.17055(4) 0.37921(3) 0.26151(4) 0.02326(15) Uani 1 1 d . . .
Mo6 Mo 0.36758(4) 0.12775(3) 0.26602(4) 0.02643(16) Uani 1 1 d . . .
Mo7 Mo 0.21228(4) 0.10418(3) 0.27365(4) 0.02551(16) Uani 1 1 d . . .
Mo8 Mo 0.32297(4) 0.40359(3) 0.24903(4) 0.02575(16) Uani 1 1 d . . .
Mo9 Mo 0.78110(4) 0.22685(6) 0.11142(4) 0.0468(3) Uani 1 1 d . . .
Mo10 Mo 0.60237(4) 0.26598(6) 0.09538(4) 0.0474(3) Uani 1 1 d . . .
P1 P 0.38219(10) 0.26846(10) 0.25578(10) 0.0212(4) Uani 1 1 d . . .
P2 P 0.16709(10) 0.35352(8) 0.09548(10) 0.0156(3) Uani 1 1 d . . .
P3 P 0.15385(10) 0.23861(9) 0.26949(10) 0.0184(4) Uani 1 1 d . . .
P4 P 0.20169(11) 0.14073(8) 0.10486(11) 0.0184(4) Uani 1 1 d . . .
P5 P -0.03648(10) 0.21911(8) 0.18862(10) 0.0171(3) Uani 1 1 d . . .
P6 P 0.48306(10) 0.28120(9) 0.16283(10) 0.0194(4) Uani 1 1 d . . .
P7 P 0.27142(14) 0.00843(9) 0.19710(15) 0.0324(5) Uani 1 1 d . . .
P8 P 0.72616(14) 0.18219(9) 0.23117(16) 0.0339(6) Uani 1 1 d . . .
P9 P 0.18200(13) 0.49287(9) 0.17264(15) 0.0300(5) Uani 1 1 d . . .
P10 P 0.76130(13) 0.32341(10) 0.22328(18) 0.0402(7) Uani 1 1 d . . .
O1 O 0.1233(3) 0.1621(2) 0.0773(3) 0.0209(11) Uani 1 1 d . . .
O2 O 0.2157(3) 0.3293(2) 0.0656(3) 0.0183(10) Uani 1 1 d . . .
O3 O 0.6506(3) 0.2067(3) 0.1856(4) 0.0314(14) Uani 1 1 d . . .
O4 O 0.2095(3) 0.3632(2) 0.1766(3) 0.0199(10) Uani 1 1 d . . .
O5 O 0.3124(3) 0.2639(2) 0.0424(3) 0.0179(10) Uani 1 1 d . . .
O6 O 0.1987(3) 0.2951(3) 0.2907(3) 0.0246(12) Uani 1 1 d . . .
O7 O 0.1055(3) 0.2340(2) 0.1882(3) 0.0169(10) Uani 1 1 d . . .
O8 O 0.8037(3) 0.2966(3) 0.1905(4) 0.0366(16) Uani 1 1 d . . .
O9 O 0.2438(3) 0.1381(2) 0.1870(3) 0.0214(11) Uani 1 1 d . . .
O10 O 0.0063(3) 0.2254(2) 0.0600(3) 0.0168(10) Uani 1 1 d . . .
O11 O 0.2378(3) 0.1826(2) 0.0746(3) 0.0197(10) Uani 1 1 d . . .
O12 O 0.0805(3) 0.3522(2) 0.1849(3) 0.0211(11) Uani 1 1 d . . .
O13 O 0.1159(3) 0.1132(2) 0.1922(3) 0.0235(11) Uani 1 1 d . . .
O14 O 0.3570(3) 0.3210(3) 0.2826(3) 0.0280(12) Uani 1 1 d . . .
O15 O 0.1472(3) 0.4571(2) 0.2101(4) 0.0283(13) Uani 1 1 d . . .
O16 O 0.3468(3) 0.2673(2) 0.1737(3) 0.0183(10) Uani 1 1 d . . .
O17 O 0.2210(4) 0.0287(3) 0.2272(4) 0.0320(14) Uani 1 1 d . . .
O18 O 0.3424(3) 0.1466(3) 0.0351(3) 0.0288(13) Uani 1 1 d . . .
O19 O 0.2087(3) 0.1884(3) 0.3001(3) 0.0252(12) Uani 1 1 d . . .
O20 O 0.1049(3) 0.3098(2) 0.0756(3) 0.0189(10) Uani 1 1 d . . .
O21 O -0.0364(3) 0.3443(2) 0.0425(3) 0.0246(12) Uani 1 1 d . . .
O22 O 0.3732(3) 0.1482(2) 0.1793(3) 0.0249(12) Uani 1 1 d . . .
O23 O 0.2624(3) 0.4760(2) 0.1998(4) 0.0309(14) Uani 1 1 d . . .
O24 O 0.6792(3) 0.3226(2) 0.1778(4) 0.0338(15) Uani 1 1 d . . .
O25 O 0.4467(3) 0.2216(2) 0.1325(3) 0.0235(11) Uani 1 1 d . . .
O26 O 0.1981(3) 0.0706(3) 0.3360(4) 0.0347(15) Uani 1 1 d . . .
O27 O -0.0341(3) 0.2756(2) 0.1513(3) 0.0183(10) Uani 1 1 d . . .
O28 O 0.5464(3) 0.2922(3) 0.1485(3) 0.0247(12) Uani 1 1 d . . .
O29 O 0.8881(3) 0.2088(2) 0.1801(3) 0.0218(11) Uani 1 1 d . . .
O30 O 0.3352(3) 0.3904(3) 0.1664(3) 0.0246(12) Uani 1 1 d . . .
O31 O 0.3979(4) 0.4412(4) 0.3051(4) 0.0431(18) Uani 1 1 d . . .
O32 O 0.7972(6) 0.2762(7) 0.0615(6) 0.110(6) Uani 1 1 d . . .
O33 O -0.0128(3) 0.1653(2) 0.1618(3) 0.0194(10) Uani 1 1 d . . .
O34 O 0.2703(3) 0.3991(3) 0.3036(3) 0.0290(13) Uani 1 1 d . . .
O35 O 0.3092(3) 0.3862(2) 0.0224(3) 0.0250(12) Uani 1 1 d . . .
O36 O 0.3417(4) 0.0448(3) 0.2247(4) 0.0340(15) Uani 1 1 d . . .
O37 O 0.3635(3) 0.2140(3) 0.2855(3) 0.0259(12) Uani 1 1 d . . .
O38 O 0.3155(3) 0.1110(3) 0.3177(3) 0.0311(14) Uani 1 1 d . . .
O39 O 0.4297(3) 0.3330(2) 0.1332(3) 0.0189(10) Uani 1 1 d . . .
O40 O 0.7725(3) 0.1779(2) 0.1941(4) 0.0292(13) Uani 1 1 d . . .
O41 O 0.1493(4) 0.3981(3) 0.3256(4) 0.0356(15) Uani 1 1 d . . .
O42 O 0.7875(5) 0.3877(4) 0.2419(9) 0.103(5) Uani 1 1 d . . .
H42 H 0.7656 0.4036 0.2607 0.154 Uiso 1 1 calc . . .
O43 O 0.6807(4) 0.2446(6) 0.0804(4) 0.073(3) Uani 1 1 d . . .
O44 O 0.2900(4) -0.0553(3) 0.2148(4) 0.0409(17) Uani 1 1 d . . .
H44 H 0.2523 -0.0747 0.1971 0.061 Uiso 1 1 calc . . .
O45 O 0.5684(5) 0.3209(7) 0.0365(6) 0.116(6) Uani 1 1 d . . .
O46 O 0.7162(6) 0.1212(3) 0.2565(8) 0.095(5) Uani 1 1 d . . .
H46 H 0.7564 0.1061 0.2810 0.143 Uiso 1 1 calc . . .
O47 O -0.0050(3) 0.1037(3) 0.0545(3) 0.0271(12) Uani 1 1 d . . .
O48 O 0.7677(4) 0.1607(7) 0.0597(5) 0.097(5) Uani 1 1 d . . .
H48 H 0.8047 0.1537 0.0566 0.145 Uiso 1 1 calc . . .
O49 O 0.5404(5) 0.2107(8) 0.0475(6) 0.124(7) Uani 1 1 d . . .
O50 O 0.4546(4) 0.1130(3) 0.3259(4) 0.0384(16) Uani 1 1 d . . .
O51 O 0.1748(4) 0.5572(3) 0.1830(5) 0.046(2) Uani 1 1 d . . .
H51 H 0.1940 0.5760 0.1636 0.070 Uiso 1 1 calc . . .
C1 C 0.0234(4) 0.2294(3) 0.2837(4) 0.0218(15) Uani 1 1 d . . .
C2 C 0.5212(4) 0.2782(4) 0.2590(4) 0.0281(18) Uani 1 1 d . . .
C3 C 0.0996(4) 0.2393(3) 0.3153(4) 0.0191(14) Uani 1 1 d . . .
C4 C 0.1265(5) 0.4202(3) 0.0473(5) 0.0251(16) Uani 1 1 d . . .
C5 C 0.1321(5) 0.4761(4) 0.0780(6) 0.0318(19) Uani 1 1 d . . .
C6 C 0.4806(4) 0.2716(5) 0.2962(4) 0.034(2) Uani 1 1 d . . .
C7 C -0.0101(5) 0.2304(4) 0.3279(5) 0.0281(17) Uani 1 1 d . . .
H7 H -0.0600 0.2230 0.3078 0.034 Uiso 1 1 calc R . .
C8 C 0.1395(4) 0.2498(4) 0.3897(4) 0.0226(15) Uani 1 1 d . . .
H8 H 0.1897 0.2556 0.4109 0.027 Uiso 1 1 calc R . .
C9 C 0.0954(7) 0.5225(4) 0.0300(7) 0.047(3) Uani 1 1 d . . .
H9 H 0.0987 0.5600 0.0485 0.056 Uiso 1 1 calc R . .
C10 C 0.5977(5) 0.2813(6) 0.2993(5) 0.043(3) Uani 1 1 d . . .
H10 H 0.6250 0.2875 0.2757 0.052 Uiso 1 1 calc R . .
C11 C 0.0853(6) 0.4126(4) -0.0272(5) 0.039(2) Uani 1 1 d . . .
H11 H 0.0820 0.3757 -0.0469 0.047 Uiso 1 1 calc R . .
C12 C 0.5169(6) 0.2659(7) 0.3713(5) 0.061(4) Uani 1 1 d . . .
H12 H 0.4902 0.2604 0.3957 0.073 Uiso 1 1 calc R . .
C13 C 0.1061(5) 0.2517(4) 0.4324(4) 0.0250(16) Uani 1 1 d . . .
H13 H 0.1334 0.2592 0.4815 0.030 Uiso 1 1 calc R . .
C14 C 0.0304(5) 0.2422(4) 0.4008(5) 0.0303(18) Uani 1 1 d . . .
H14 H 0.0074 0.2438 0.4291 0.036 Uiso 1 1 calc R . .
C15 C 0.1607(5) 0.0718(4) -0.0116(5) 0.0320(19) Uani 1 1 d . . .
H15 H 0.1455 0.1074 -0.0355 0.038 Uiso 1 1 calc R . .
C16 C 0.2080(7) -0.0342(4) 0.0580(7) 0.044(3) Uani 1 1 d . . .
H16 H 0.2248 -0.0700 0.0812 0.053 Uiso 1 1 calc R . .
C17 C 0.6330(5) 0.2754(8) 0.3733(6) 0.066(4) Uani 1 1 d . . .
H17 H 0.6839 0.2760 0.3991 0.079 Uiso 1 1 calc R . .
C18 C 0.0493(8) 0.4592(5) -0.0721(7) 0.057(3) Uani 1 1 d . . .
H18 H 0.0215 0.4535 -0.1215 0.069 Uiso 1 1 calc R . .
C19 C 0.5923(6) 0.2684(9) 0.4092(6) 0.080(6) Uani 1 1 d . . .
H19 H 0.6162 0.2655 0.4592 0.097 Uiso 1 1 calc R . .
C20 C 0.1956(5) 0.0704(3) 0.0636(5) 0.0253(17) Uani 1 1 d . . .
C21 C 0.2209(5) 0.0167(3) 0.1001(5) 0.0287(18) Uani 1 1 d . . .
C22 C 0.1483(7) 0.0202(4) -0.0515(6) 0.044(3) Uani 1 1 d . . .
H22 H 0.1246 0.0214 -0.1016 0.052 Uiso 1 1 calc R . .
C23 C 0.1719(7) -0.0330(4) -0.0152(7) 0.050(3) Uani 1 1 d . . .
H23 H 0.1629 -0.0676 -0.0412 0.060 Uiso 1 1 calc R . .
C24 C 0.0550(8) 0.5140(5) -0.0432(7) 0.056(3) Uani 1 1 d . . .
H24 H 0.0313 0.5455 -0.0733 0.068 Uiso 1 1 calc R . .
C25 C 0.7867(5) 0.2880(6) 0.3061(5) 0.043(3) Uani 1 1 d . . .
C26 C 0.7745(6) 0.2277(6) 0.3111(5) 0.052(4) Uani 1 1 d . . .
C27 C 0.8215(6) 0.3201(10) 0.3700(8) 0.103(8) Uani 1 1 d . . .
H27 H 0.8265 0.3598 0.3636 0.123 Uiso 1 1 calc R . .
C28 C 0.8001(9) 0.2030(10) 0.3797(8) 0.109(9) Uani 1 1 d . . .
H28 H 0.7954 0.1634 0.3869 0.130 Uiso 1 1 calc R . .
C29 C 0.8374(6) 0.2478(7) 0.4436(5) 0.054(4) Uani 1 1 d . . .
H29 H 0.8536 0.2347 0.4905 0.065 Uiso 1 1 calc R . .
C30 C 0.8467(8) 0.3049(9) 0.4329(8) 0.080(5) Uani 1 1 d . . .
H30 H 0.8707 0.3309 0.4709 0.096 Uiso 1 1 calc R . .
C31 C 0.3651(9) 0.0025(8) 0.4146(9) 0.076(4) Uiso 1 1 d . . .
C32 C 0.4389(10) 0.4525(8) 0.0312(10) 0.080(4) Uiso 1 1 d . . .
N1 N 0.3940(7) 0.0500(6) 0.4589(7) 0.075(3) Uiso 1 1 d . . .
C33 C 0.4299(10) 0.5590(8) 0.0199(10) 0.079(4) Uiso 1 1 d . . .
C34 C 0.4586(10) 0.5108(8) 0.0626(10) 0.082(5) Uiso 1 1 d . . .
C35 C 0.3841(10) -0.0543(8) 0.4446(10) 0.082(5) Uiso 1 1 d . . .
C36 C 0.3181(11) 0.5701(10) 0.0920(11) 0.169(12) Uiso 1 1 d G . .
C37 C 0.3069(16) 0.6197(11) 0.0494(19) 0.27(2) Uiso 1 1 d G . .
N2 N 0.2653(19) 0.6158(13) -0.0256(19) 0.43(3) Uiso 1 1 d G . .
C38 C 0.2349(16) 0.5623(14) -0.0579(13) 0.34(3) Uiso 1 1 d G . .
C39 C 0.2460(11) 0.5127(9) -0.0153(10) 0.128(8) Uiso 1 1 d G . .
C40 C 0.2876(8) 0.5166(7) 0.0597(8) 0.077(4) Uiso 1 1 d G . .
C41 C 0.3028(16) -0.0271(18) -0.0897(14) 0.198(15) Uiso 1 1 d G . .
C45 C 0.3145(16) 0.0248(12) -0.041(2) 0.221(18) Uiso 1 1 d G . .
C42 C 0.3606(18) 0.0184(15) 0.0396(19) 0.195(15) Uiso 1 1 d G . .
C43 C 0.3949(18) -0.040(2) 0.0716(16) 0.32(3) Uiso 1 1 d G . .
C44 C 0.383(2) -0.0917(16) 0.023(2) 0.30(3) Uiso 1 1 d G . .
N3 N 0.337(2) -0.0853(15) -0.058(2) 0.56(5) Uiso 1 1 d G . .
C46 C -0.0450(12) 0.0463(10) -0.1573(12) 0.101(6) Uiso 1 1 d . . .
C49 C 0.9637(13) 0.3900(11) 0.3153(13) 0.112(7) Uiso 1 1 d . . .
C47 C -0.0323(16) 0.3995(13) 0.2507(16) 0.132(9) Uiso 1 1 d . . .
C48 C -0.013(2) 0.4389(19) 0.222(2) 0.187(14) Uiso 1 1 d . . .
N4 N 0.003(2) -0.0090(17) -0.239(2) 0.234(15) Uiso 1 1 d . . .
C50 C -0.0340(15) 0.0071(12) -0.1944(15) 0.127(8) Uiso 1 1 d . . .
OW1 O 0.4202(5) -0.0846(4) 0.3099(5) 0.061(2) Uani 1 1 d . . .
OW2 O 0.3554(7) 0.2743(7) 0.4200(6) 0.101(4) Uani 1 1 d . . .
OW3 O 0.1035(8) -0.0824(5) -0.2349(9) 0.111(5) Uani 1 1 d . . .
OW4 O 0.4157(8) 0.1651(7) 0.4558(7) 0.108(5) Uani 1 1 d . . .
OW5 O 0.4769(7) 0.4563(6) 0.2118(8) 0.107(5) Uani 1 1 d . . .

loop_
_atom_site_aniso_label
_atom_site_aniso_U_11
_atom_site_aniso_U_22
_atom_site_aniso_U_33
_atom_site_aniso_U_23
_atom_site_aniso_U_13
_atom_site_aniso_U_12
Mo1 0.0138(3) 0.0150(3) 0.0195(3) 0.0019(2) 0.0080(2) 0.0006(2)
Mo2 0.0143(3) 0.0117(3) 0.0197(3) 0.0007(2) 0.0079(2) 0.0001(2)
Mo3 0.0180(3) 0.0124(3) 0.0229(3) 0.0005(2) 0.0130(2) 0.0006(2)
Mo4 0.0204(3) 0.0150(3) 0.0228(3) 0.0039(2) 0.0149(3) 0.0033(2)
Mo5 0.0215(3) 0.0258(3) 0.0268(3) -0.0116(3) 0.0150(3) -0.0082(3)
Mo6 0.0224(3) 0.0306(4) 0.0329(4) 0.0189(3) 0.0186(3) 0.0131(3)
Mo7 0.0265(3) 0.0268(3) 0.0328(4) 0.0170(3) 0.0219(3) 0.0122(3)
Mo8 0.0193(3) 0.0287(4) 0.0323(4) -0.0150(3) 0.0148(3) -0.0093(3)
Mo9 0.0182(3) 0.1074(9) 0.0178(3) 0.0073(4) 0.0112(3) 0.0196(4)
Mo10 0.0167(3) 0.1087(9) 0.0182(3) 0.0063(4) 0.0094(3) 0.0195(4)
P1 0.0139(8) 0.0342(11) 0.0167(9) 0.0038(8) 0.0083(7) 0.0017(7)
P2 0.0141(8) 0.0103(7) 0.0229(9) -0.0006(6) 0.0092(7) -0.0001(6)
P3 0.0151(8) 0.0239(9) 0.0181(9) 0.0019(7) 0.0094(7) 0.0016(7)
P4 0.0218(9) 0.0128(8) 0.0275(10) 0.0053(7) 0.0175(8) 0.0043(7)
P5 0.0144(8) 0.0198(9) 0.0195(9) 0.0016(7) 0.0101(7) 0.0014(7)
P6 0.0133(8) 0.0277(10) 0.0193(9) 0.0065(7) 0.0096(7) 0.0043(7)
P7 0.0418(13) 0.0176(10) 0.0558(15) 0.0187(10) 0.0380(12) 0.0147(9)
P8 0.0357(12) 0.0145(9) 0.0715(17) 0.0144(10) 0.0418(13) 0.0081(8)
P9 0.0340(12) 0.0142(9) 0.0553(15) -0.0114(9) 0.0321(11) -0.0074(8)
P10 0.0256(11) 0.0156(10) 0.089(2) -0.0182(11) 0.0353(13) -0.0075(8)
O1 0.022(3) 0.021(3) 0.026(3) 0.006(2) 0.017(2) 0.005(2)
O2 0.013(2) 0.018(2) 0.021(3) -0.002(2) 0.006(2) 0.0013(19)
O3 0.026(3) 0.018(3) 0.058(4) -0.003(3) 0.027(3) -0.003(2)
O4 0.018(2) 0.019(2) 0.023(3) -0.006(2) 0.010(2) -0.003(2)
O5 0.018(2) 0.018(2) 0.019(2) 0.0016(19) 0.010(2) -0.0013(19)
O6 0.021(3) 0.033(3) 0.021(3) -0.002(2) 0.011(2) -0.007(2)
O7 0.016(2) 0.017(2) 0.018(2) 0.0002(19) 0.008(2) -0.0013(19)
O8 0.027(3) 0.020(3) 0.074(5) 0.006(3) 0.033(3) 0.002(2)
O9 0.027(3) 0.017(2) 0.028(3) 0.010(2) 0.019(2) 0.006(2)
O10 0.015(2) 0.018(2) 0.017(2) -0.0021(19) 0.008(2) -0.0039(19)
O11 0.021(3) 0.017(2) 0.025(3) 0.007(2) 0.015(2) 0.001(2)
O12 0.021(3) 0.016(2) 0.029(3) -0.006(2) 0.014(2) -0.001(2)
O13 0.024(3) 0.023(3) 0.029(3) 0.007(2) 0.017(2) 0.008(2)
O14 0.028(3) 0.037(3) 0.022(3) -0.002(2) 0.014(2) 0.000(3)
O15 0.033(3) 0.018(3) 0.044(4) -0.011(2) 0.027(3) -0.008(2)
O16 0.014(2) 0.024(3) 0.019(2) 0.004(2) 0.009(2) 0.0023(19)
O17 0.038(3) 0.024(3) 0.048(4) 0.016(3) 0.032(3) 0.011(3)
O18 0.033(3) 0.025(3) 0.036(3) -0.002(2) 0.022(3) 0.001(2)
O19 0.016(2) 0.038(3) 0.021(3) 0.003(2) 0.009(2) 0.008(2)
O20 0.021(3) 0.017(2) 0.021(3) -0.002(2) 0.012(2) -0.006(2)
O21 0.022(3) 0.016(3) 0.032(3) 0.007(2) 0.010(2) 0.002(2)
O22 0.022(3) 0.023(3) 0.038(3) 0.010(2) 0.020(3) 0.008(2)
O23 0.030(3) 0.019(3) 0.055(4) -0.013(3) 0.029(3) -0.011(2)
O24 0.028(3) 0.015(3) 0.071(5) 0.012(3) 0.034(3) 0.008(2)
O25 0.022(3) 0.023(3) 0.029(3) 0.007(2) 0.015(2) 0.008(2)
O26 0.029(3) 0.042(4) 0.041(4) 0.021(3) 0.023(3) 0.010(3)
O27 0.019(2) 0.017(2) 0.023(3) 0.001(2) 0.012(2) 0.0029(19)
O28 0.018(3) 0.036(3) 0.025(3) 0.008(2) 0.015(2) 0.004(2)
O29 0.017(2) 0.026(3) 0.026(3) 0.001(2) 0.013(2) 0.003(2)
O30 0.018(3) 0.026(3) 0.031(3) -0.006(2) 0.013(2) -0.001(2)
O31 0.031(3) 0.060(5) 0.044(4) -0.022(4) 0.022(3) -0.021(3)
O32 0.070(6) 0.211(14) 0.087(7) 0.112(9) 0.069(6) 0.096(8)
O33 0.019(2) 0.019(2) 0.024(3) 0.001(2) 0.013(2) -0.001(2)
O34 0.027(3) 0.031(3) 0.031(3) -0.016(3) 0.016(3) -0.013(2)
O35 0.024(3) 0.018(3) 0.029(3) 0.006(2) 0.010(2) 0.000(2)
O36 0.040(4) 0.020(3) 0.057(4) 0.015(3) 0.035(3) 0.014(3)
O37 0.022(3) 0.038(3) 0.022(3) 0.008(2) 0.014(2) 0.006(2)
O38 0.032(3) 0.034(3) 0.037(3) 0.022(3) 0.024(3) 0.016(3)
O39 0.015(2) 0.020(3) 0.023(3) 0.003(2) 0.011(2) 0.0016(19)
O40 0.026(3) 0.018(3) 0.056(4) -0.007(3) 0.029(3) -0.003(2)
O41 0.033(3) 0.044(4) 0.039(4) -0.016(3) 0.025(3) -0.012(3)
O42 0.063(6) 0.027(4) 0.254(16) -0.063(7) 0.104(9) -0.027(4)
O43 0.021(3) 0.176(11) 0.018(3) -0.001(5) 0.007(3) 0.032(5)
O44 0.050(4) 0.016(3) 0.073(5) 0.021(3) 0.042(4) 0.014(3)
O45 0.055(6) 0.242(16) 0.082(7) 0.112(9) 0.059(6) 0.089(8)
O46 0.080(7) 0.026(4) 0.237(14) 0.060(6) 0.122(9) 0.030(4)
O47 0.031(3) 0.022(3) 0.032(3) -0.004(2) 0.018(3) -0.005(2)
O48 0.018(4) 0.199(14) 0.065(6) -0.062(7) 0.014(4) 0.004(5)
O49 0.020(4) 0.269(18) 0.068(7) -0.091(9) 0.009(4) 0.002(7)
O50 0.027(3) 0.053(4) 0.040(4) 0.027(3) 0.020(3) 0.021(3)
O51 0.056(4) 0.014(3) 0.094(6) -0.018(3) 0.056(5) -0.013(3)
C1 0.020(3) 0.026(4) 0.022(4) -0.001(3) 0.012(3) 0.001(3)
C2 0.015(3) 0.049(5) 0.017(4) 0.007(3) 0.005(3) 0.004(3)
C3 0.024(4) 0.018(3) 0.018(3) -0.002(3) 0.013(3) 0.002(3)
C4 0.033(4) 0.009(3) 0.039(5) 0.002(3) 0.022(4) 0.004(3)
C5 0.039(5) 0.015(4) 0.051(6) 0.003(4) 0.030(4) 0.000(3)
C6 0.013(3) 0.070(7) 0.018(4) 0.010(4) 0.006(3) -0.001(4)
C7 0.021(4) 0.043(5) 0.024(4) 0.001(3) 0.014(3) 0.003(3)
C8 0.022(4) 0.024(4) 0.023(4) 0.001(3) 0.012(3) 0.000(3)
C9 0.073(8) 0.011(4) 0.078(8) 0.009(4) 0.053(7) 0.011(4)
C10 0.018(4) 0.088(8) 0.025(4) 0.012(5) 0.012(4) 0.005(5)
C11 0.054(6) 0.024(4) 0.036(5) 0.008(4) 0.019(5) 0.011(4)
C12 0.025(5) 0.136(13) 0.022(5) 0.015(6) 0.011(4) -0.013(6)
C13 0.030(4) 0.024(4) 0.024(4) 0.001(3) 0.015(3) 0.001(3)
C14 0.028(4) 0.045(5) 0.026(4) 0.001(4) 0.020(4) 0.002(4)
C15 0.047(5) 0.017(4) 0.041(5) 0.000(3) 0.029(4) -0.003(4)
C16 0.071(7) 0.017(4) 0.070(7) 0.006(4) 0.055(7) 0.005(4)
C17 0.014(4) 0.151(14) 0.026(5) 0.018(7) 0.005(4) 0.000(6)
C18 0.084(9) 0.034(6) 0.044(6) 0.012(5) 0.022(6) 0.023(6)
C19 0.026(5) 0.193(19) 0.018(5) 0.025(7) 0.008(4) -0.011(8)
C20 0.036(4) 0.009(3) 0.044(5) 0.002(3) 0.030(4) -0.001(3)
C21 0.043(5) 0.015(3) 0.047(5) 0.006(3) 0.036(4) 0.004(3)
C22 0.073(8) 0.019(4) 0.051(6) -0.007(4) 0.039(6) -0.010(4)
C23 0.083(9) 0.018(4) 0.075(8) -0.008(5) 0.060(7) -0.010(5)
C24 0.084(9) 0.030(5) 0.058(7) 0.019(5) 0.037(7) 0.028(6)
C25 0.018(4) 0.072(8) 0.034(5) -0.027(5) 0.008(4) 0.006(4)
C26 0.033(5) 0.109(10) 0.024(4) 0.031(5) 0.021(4) 0.049(6)
C27 0.022(5) 0.20(2) 0.070(10) -0.097(12) 0.010(6) -0.001(8)
C28 0.088(11) 0.21(2) 0.059(9) 0.093(12) 0.061(9) 0.109(13)
C29 0.028(5) 0.117(12) 0.013(4) 0.020(5) 0.007(4) 0.028(6)
C30 0.045(7) 0.135(16) 0.048(8) -0.017(9) 0.012(6) 0.026(9)
OW1 0.059(5) 0.053(5) 0.078(6) 0.020(5) 0.039(5) 0.009(4)
OW2 0.109(10) 0.149(12) 0.058(6) 0.009(7) 0.050(7) 0.047(9)
OW3 0.132(11) 0.073(8) 0.193(15) 0.058(9) 0.129(12) 0.026(7)
OW4 0.117(11) 0.121(11) 0.076(8) -0.015(8) 0.037(8) -0.053(9)
OW5 0.079(8) 0.114(11) 0.151(13) -0.012(9) 0.073(9) -0.020(8)

loop_
_atom_type_symbol
_atom_type_description
_atom_type_scat_dispersion_real
_atom_type_scat_dispersion_imag
_atom_type_scat_source
C C 0.0033 0.0016 'International Tables Vol C Tables 4.2.6.8 and 6.1.1.4'
N N 0.0061 0.0033 'International Tables Vol C Tables 4.2.6.8 and 6.1.1.4'
O O 0.0106 0.0060 'International Tables Vol C Tables 4.2.6.8 and 6.1.1.4'
P P 0.1023 0.0942 'International Tables Vol C Tables 4.2.6.8 and 6.1.1.4'
Mo Mo -1.6832 0.6857 'International Tables Vol C Tables 4.2.6.8 and 6.1.1.4'
H H 0.0000 0.0000 'International Tables Vol C Tables 4.2.6.8 and 6.1.1.4'

loop_
_geom_angle_atom_site_label_1
_geom_angle_atom_site_label_2
_geom_angle_atom_site_label_3
_geom_angle
_geom_angle_site_symmetry_1
_geom_angle_site_symmetry_3
_geom_angle_publ_flag
O35 Mo1 O30 103.4(3) . . ?
O35 Mo1 O5 102.1(3) . . ?
O30 Mo1 O5 154.4(2) . . ?
O35 Mo1 O2 101.0(2) . . ?
O30 Mo1 O2 89.4(2) . . ?
O5 Mo1 O2 87.9(2) . . ?
O35 Mo1 O39 96.0(2) . . ?
O30 Mo1 O39 87.1(2) . . ?
O5 Mo1 O39 88.0(2) . . ?
O2 Mo1 O39 163.1(2) . . ?
O35 Mo1 O16 170.6(2) . . ?
O30 Mo1 O16 82.9(2) . . ?
O5 Mo1 O16 71.5(2) . . ?
O2 Mo1 O16 85.98(19) . . ?
O39 Mo1 O16 77.15(19) . . ?
O21 Mo2 O10 104.3(3) . . ?
O21 Mo2 O12 103.6(3) . . ?
O10 Mo2 O12 152.0(2) . . ?
O21 Mo2 O20 98.9(3) . . ?
O10 Mo2 O20 88.1(2) . . ?
O12 Mo2 O20 89.7(2) . . ?
O21 Mo2 O27 96.2(2) . . ?
O10 Mo2 O27 86.4(2) . . ?
O12 Mo2 O27 88.5(2) . . ?
O20 Mo2 O27 164.8(2) . . ?
O21 Mo2 O7 174.3(2) . . ?
O10 Mo2 O7 71.9(2) . . ?
O12 Mo2 O7 80.1(2) . . ?
O20 Mo2 O7 85.4(2) . . ?
O27 Mo2 O7 79.43(19) . . ?
O47 Mo3 O10 103.3(3) . . ?
O47 Mo3 O13 103.5(3) . . ?
O10 Mo3 O13 153.2(2) . . ?
O47 Mo3 O1 99.4(3) . . ?
O10 Mo3 O1 87.8(2) . . ?
O13 Mo3 O1 89.4(2) . . ?
O47 Mo3 O33 94.9(3) . . ?
O10 Mo3 O33 88.6(2) . . ?
O13 Mo3 O33 87.6(2) . . ?
O1 Mo3 O33 165.7(2) . . ?
O47 Mo3 O7 171.2(2) . . ?
O10 Mo3 O7 72.05(19) . . ?
O13 Mo3 O7 81.3(2) . . ?
O1 Mo3 O7 88.1(2) . . ?
O33 Mo3 O7 77.64(19) . . ?
O18 Mo4 O5 102.8(3) . . ?
O18 Mo4 O22 103.2(3) . . ?
O5 Mo4 O22 153.9(2) . . ?
O18 Mo4 O11 99.0(3) . . ?
O5 Mo4 O11 88.6(2) . . ?
O22 Mo4 O11 89.0(2) . . ?
O18 Mo4 O25 95.3(3) . . ?
O5 Mo4 O25 87.1(2) . . ?
O22 Mo4 O25 88.9(2) . . ?
O11 Mo4 O25 165.6(2) . . ?
O18 Mo4 O16 173.5(2) . . ?
O5 Mo4 O16 72.6(2) . . ?
O22 Mo4 O16 81.3(2) . . ?
O11 Mo4 O16 85.6(2) . . ?
O25 Mo4 O16 80.0(2) . . ?
O41 Mo5 O34 102.5(3) . . ?
O41 Mo5 O12 103.7(3) . . ?
O34 Mo5 O12 153.7(2) . . ?
O41 Mo5 O15 96.8(3) . . ?
O34 Mo5 O15 88.1(3) . . ?
O12 Mo5 O15 86.8(2) . . ?
O41 Mo5 O6 98.7(3) . . ?
O34 Mo5 O6 89.6(3) . . ?
O12 Mo5 O6 88.5(2) . . ?
O15 Mo5 O6 164.5(2) . . ?
O41 Mo5 O4 172.8(3) . . ?
O34 Mo5 O4 71.8(2) . . ?
O12 Mo5 O4 81.9(2) . . ?
O15 Mo5 O4 78.9(2) . . ?
O6 Mo5 O4 85.8(2) . . ?
O50 Mo6 O38 103.6(3) . . ?
O50 Mo6 O22 103.1(3) . . ?
O38 Mo6 O22 153.1(3) . . ?
O50 Mo6 O37 100.3(3) . . ?
O38 Mo6 O37 89.3(2) . . ?
O22 Mo6 O37 89.1(2) . . ?
O50 Mo6 O36 95.9(3) . . ?
O38 Mo6 O36 87.3(3) . . ?
O22 Mo6 O36 86.8(3) . . ?
O37 Mo6 O36 163.7(2) . . ?
O50 Mo6 O9 173.5(3) . . ?
O38 Mo6 O9 72.0(2) . . ?
O22 Mo6 O9 81.2(2) . . ?
O37 Mo6 O9 84.6(2) . . ?
O36 Mo6 O9 79.2(2) . . ?
O26 Mo7 O38 103.9(3) . . ?
O26 Mo7 O13 104.5(3) . . ?
O38 Mo7 O13 151.6(2) . . ?
O26 Mo7 O19 100.1(3) . . ?
O38 Mo7 O19 88.3(3) . . ?
O13 Mo7 O19 89.1(2) . . ?
O26 Mo7 O17 94.6(3) . . ?
O38 Mo7 O17 87.9(3) . . ?
O13 Mo7 O17 87.5(3) . . ?
O19 Mo7 O17 165.2(2) . . ?
O26 Mo7 O9 170.7(3) . . ?
O38 Mo7 O9 71.4(2) . . ?
O13 Mo7 O9 80.3(2) . . ?
O19 Mo7 O9 87.9(2) . . ?
O17 Mo7 O9 77.4(2) . . ?
O31 Mo8 O30 103.8(3) . . ?
O31 Mo8 O34 102.0(3) . . ?
O30 Mo8 O34 154.1(2) . . ?
O31 Mo8 O14 100.4(3) . . ?
O30 Mo8 O14 89.7(2) . . ?
O34 Mo8 O14 86.9(3) . . ?
O31 Mo8 O23 94.7(3) . . ?
O30 Mo8 O23 89.0(3) . . ?
O34 Mo8 O23 87.6(3) . . ?
O14 Mo8 O23 164.7(2) . . ?
O31 Mo8 O4 170.6(3) . . ?
O30 Mo8 O4 82.8(2) . . ?
O34 Mo8 O4 71.4(2) . . ?
O14 Mo8 O4 86.2(2) . . ?
O23 Mo8 O4 78.5(2) . . ?
O32 Mo9 O48 101.6(7) . . ?
O32 Mo9 O43 99.1(4) . . ?
O48 Mo9 O43 98.4(4) . . ?
O32 Mo9 O29 95.9(4) . . ?
O48 Mo9 O29 93.4(3) . . ?
O43 Mo9 O29 158.7(3) . . ?
O32 Mo9 O40 167.2(6) . . ?
O48 Mo9 O40 90.4(5) . . ?
O43 Mo9 O40 83.3(3) . . ?
O29 Mo9 O40 78.8(2) . . ?
O32 Mo9 O8 87.5(6) . . ?
O48 Mo9 O8 169.8(5) . . ?
O43 Mo9 O8 84.6(3) . . ?
O29 Mo9 O8 81.0(2) . . ?
O40 Mo9 O8 80.2(2) . . ?
O45 Mo10 O49 100.5(8) . . ?
O45 Mo10 O43 99.4(4) . . ?
O49 Mo10 O43 100.1(5) . . ?
O45 Mo10 O28 92.2(4) . . ?
O49 Mo10 O28 94.1(4) . . ?
O43 Mo10 O28 159.6(3) . . ?
O45 Mo10 O24 92.0(6) . . ?
O49 Mo10 O24 165.1(5) . . ?
O43 Mo10 O24 85.6(3) . . ?
O28 Mo10 O24 77.2(2) . . ?
O45 Mo10 O3 169.9(6) . . ?
O49 Mo10 O3 87.6(6) . . ?
O43 Mo10 O3 84.9(3) . . ?
O28 Mo10 O3 81.2(2) . . ?
O24 Mo10 O3 79.1(2) . . ?
O37 P1 O14 106.8(3) . . ?
O37 P1 O16 111.9(3) . . ?
O14 P1 O16 111.8(3) . . ?
O37 P1 C6 107.1(4) . . ?
O14 P1 C6 108.0(4) . . ?
O16 P1 C6 111.0(3) . . ?
O20 P2 O4 111.2(3) . . ?
O20 P2 O2 107.0(3) . . ?
O4 P2 O2 112.1(3) . . ?
O20 P2 C4 107.0(4) . . ?
O4 P2 C4 112.1(4) . . ?
O2 P2 C4 107.3(3) . . ?
O7 P3 O19 112.4(3) . . ?
O7 P3 O6 111.7(3) . . ?
O19 P3 O6 106.4(3) . . ?
O7 P3 C3 111.1(3) . . ?
O19 P3 C3 108.3(3) . . ?
O6 P3 C3 106.7(3) . . ?
O9 P4 O1 111.8(3) . . ?
O9 P4 O11 111.7(3) . . ?
O1 P4 O11 106.9(3) . . ?
O9 P4 C20 112.6(4) . . ?
O1 P4 C20 106.7(4) . . ?
O11 P4 C20 106.8(3) . . ?
O29 P5 O27 111.2(3) 1_455 . ?
O29 P5 O33 109.4(3) 1_455 . ?
O27 P5 O33 113.0(3) . . ?
O29 P5 C1 106.0(3) 1_455 . ?
O27 P5 C1 106.8(3) . . ?
O33 P5 C1 110.2(3) . . ?
O28 P6 O25 111.5(3) . . ?
O28 P6 O39 108.7(3) . . ?
O25 P6 O39 113.3(3) . . ?
O28 P6 C2 106.2(4) . . ?
O25 P6 C2 107.4(4) . . ?
O39 P6 C2 109.4(4) . . ?
O44 P7 O17 109.5(4) . . ?
O44 P7 O36 110.2(4) . . ?
O17 P7 O36 113.4(4) . . ?
O44 P7 C21 108.8(4) . . ?
O17 P7 C21 107.2(4) . . ?
O36 P7 C21 107.7(4) . . ?
O3 P8 O40 115.1(4) . . ?
O3 P8 O46 106.6(5) . . ?
O40 P8 O46 110.3(4) . . ?
O3 P8 C26 108.9(4) . . ?
O40 P8 C26 108.2(4) . . ?
O46 P8 C26 107.6(7) . . ?
O51 P9 O15 109.9(4) . . ?
O51 P9 O23 111.0(4) . . ?
O15 P9 O23 111.9(4) . . ?
O51 P9 C5 108.9(5) . . ?
O15 P9 C5 107.2(4) . . ?
O23 P9 C5 107.8(4) . . ?
O8 P10 O24 116.3(4) . . ?
O8 P10 O42 107.0(5) . . ?
O24 P10 O42 109.1(5) . . ?
O8 P10 C25 108.1(4) . . ?
O24 P10 C25 109.5(4) . . ?
O42 P10 C25 106.4(7) . . ?
P4 O1 Mo3 135.6(3) . . ?
P2 O2 Mo1 135.9(3) . . ?
P8 O3 Mo10 134.6(4) . . ?
P2 O4 Mo8 131.5(3) . . ?
P2 O4 Mo5 131.5(3) . . ?
Mo8 O4 Mo5 92.93(19) . . ?
Mo4 O5 Mo1 122.7(3) . . ?
P3 O6 Mo5 131.9(4) . . ?
P3 O7 Mo2 131.3(3) . . ?
P3 O7 Mo3 133.2(3) . . ?
Mo2 O7 Mo3 91.89(18) . . ?
P10 O8 Mo9 134.1(4) . . ?
P4 O9 Mo6 131.2(3) . . ?
P4 O9 Mo7 132.5(3) . . ?
Mo6 O9 Mo7 92.05(19) . . ?
Mo3 O10 Mo2 123.4(3) . . ?
P4 O11 Mo4 133.3(3) . . ?
Mo5 O12 Mo2 150.4(3) . . ?
Mo3 O13 Mo7 150.6(3) . . ?
P1 O14 Mo8 137.0(4) . . ?
P9 O15 Mo5 133.9(4) . . ?
P1 O16 Mo1 133.0(3) . . ?
P1 O16 Mo4 131.1(3) . . ?
Mo1 O16 Mo4 92.48(18) . . ?
P7 O17 Mo7 133.7(4) . . ?
P3 O19 Mo7 136.0(4) . . ?
P2 O20 Mo2 133.6(3) . . ?
Mo4 O22 Mo6 150.2(3) . . ?
P9 O23 Mo8 133.7(4) . . ?
P10 O24 Mo10 134.6(4) . . ?
P6 O25 Mo4 131.0(3) . . ?
P5 O27 Mo2 132.5(3) . . ?
P6 O28 Mo10 147.1(4) . . ?
P5 O29 Mo9 140.6(4) 1_655 . ?
Mo8 O30 Mo1 147.7(3) . . ?
P5 O33 Mo3 132.7(3) . . ?
Mo5 O34 Mo8 122.9(3) . . ?
P7 O36 Mo6 132.1(4) . . ?
P1 O37 Mo6 131.8(3) . . ?
Mo7 O38 Mo6 123.9(3) . . ?
P6 O39 Mo1 133.3(3) . . ?
P8 O40 Mo9 135.2(4) . . ?
Mo10 O43 Mo9 153.9(4) . . ?
C7 C1 C3 119.0(7) . . ?
C7 C1 P5 116.3(6) . . ?
C3 C1 P5 124.5(6) . . ?
C6 C2 C10 118.4(8) . . ?
C6 C2 P6 125.3(6) . . ?
C10 C2 P6 116.3(6) . . ?
C8 C3 C1 118.9(7) . . ?
C8 C3 P3 114.6(6) . . ?
C1 C3 P3 126.5(6) . . ?
C11 C4 C5 120.0(8) . . ?
C11 C4 P2 113.6(6) . . ?
C5 C4 P2 126.4(7) . . ?
C4 C5 C9 117.0(9) . . ?
C4 C5 P9 125.4(7) . . ?
C9 C5 P9 117.6(7) . . ?
C12 C6 C2 120.1(8) . . ?
C12 C6 P1 113.8(7) . . ?
C2 C6 P1 126.1(6) . . ?
C14 C7 C1 120.7(8) . . ?
C13 C8 C3 121.7(7) . . ?
C24 C9 C5 121.9(9) . . ?
C17 C10 C2 121.1(8) . . ?
C4 C11 C18 121.0(9) . . ?
C19 C12 C6 119.9(9) . . ?
C8 C13 C14 119.4(8) . . ?
C7 C14 C13 120.3(7) . . ?
C22 C15 C20 120.8(8) . . ?
C23 C16 C21 122.3(9) . . ?
C10 C17 C19 119.7(9) . . ?
C24 C18 C11 119.7(11) . . ?
C12 C19 C17 120.7(10) . . ?
C15 C20 C21 119.7(8) . . ?
C15 C20 P4 114.1(6) . . ?
C21 C20 P4 126.2(7) . . ?
C20 C21 C16 117.7(9) . . ?
C20 C21 P7 124.9(7) . . ?
C16 C21 P7 117.4(7) . . ?
C15 C22 C23 119.3(10) . . ?
C16 C23 C22 120.1(9) . . ?
C9 C24 C18 120.4(10) . . ?
C27 C25 C26 118.0(14) . . ?
C27 C25 P10 119.2(14) . . ?
C26 C25 P10 122.8(7) . . ?
C28 C26 C25 118.4(15) . . ?
C28 C26 P8 119.7(14) . . ?
C25 C26 P8 121.8(7) . . ?
C30 C27 C25 131(2) . . ?
C26 C28 C29 114.3(17) . . ?
C30 C29 C28 122.4(11) . . ?
C27 C30 C29 115.9(17) . . ?
N1 C31 C35 119.0(16) . . ?
N1 C32 C34 116.3(16) 4_565 . ?
C31 N1 C32 125.0(15) . 4_566 ?
C34 C33 C35 121.8(17) . 4_565 ?
C33 C34 C32 119.9(17) . . ?
C33 C35 C31 117.9(17) 4_566 . ?
C37 C36 C40 120.0 . . ?
C36 C37 N2 120.0 . . ?
C37 N2 C38 120.0 . . ?
C39 C38 N2 120.0 . . ?
C38 C39 C40 120.0 . . ?
C39 C40 C36 120.0 . . ?
C45 C41 N3 120.0 . . ?
C41 C45 C42 120.0 . . ?
C45 C42 C43 120.0 . . ?
C44 C43 C42 120.0 . . ?
N3 C44 C43 120.0 . . ?
C44 N3 C41 120.0 . . ?
C50 C46 C49 109(2) . 4_465 ?
C47 C49 C46 106(2) 1_655 4_666 ?
C48 C47 C49 139(3) . 1_455 ?
C47 C48 N4 118(3) . 4_566 ?
C50 N4 C48 92(3) . 4_565 ?
C46 C50 N4 147(3) . . ?

loop_
_geom_bond_atom_site_label_1
_geom_bond_atom_site_label_2
_geom_bond_distance
_geom_bond_site_symmetry_2
_geom_bond_publ_flag
Mo1 O35 1.674(6) . ?
Mo1 O30 1.924(6) . ?
Mo1 O5 1.950(5) . ?
Mo1 O2 1.994(5) . ?
Mo1 O39 2.031(5) . ?
Mo1 O16 2.319(5) . ?
Mo2 O21 1.666(5) . ?
Mo2 O10 1.910(5) . ?
Mo2 O12 1.926(5) . ?
Mo2 O20 1.999(5) . ?
Mo2 O27 2.037(5) . ?
Mo2 O7 2.321(5) . ?
Mo3 O47 1.670(6) . ?
Mo3 O10 1.887(5) . ?
Mo3 O13 1.888(6) . ?
Mo3 O1 2.013(5) . ?
Mo3 O33 2.033(5) . ?
Mo3 O7 2.331(5) . ?
Mo4 O18 1.675(6) . ?
Mo4 O5 1.873(5) . ?
Mo4 O22 1.893(6) . ?
Mo4 O11 2.007(5) . ?
Mo4 O25 2.041(6) . ?
Mo4 O16 2.326(5) . ?
Mo5 O41 1.671(6) . ?
Mo5 O34 1.884(6) . ?
Mo5 O12 1.899(5) . ?
Mo5 O15 2.020(6) . ?
Mo5 O6 2.019(6) . ?
Mo5 O4 2.328(5) . ?
Mo6 O50 1.674(6) . ?
Mo6 O38 1.914(6) . ?
Mo6 O22 1.949(6) . ?
Mo6 O37 2.024(6) . ?
Mo6 O36 2.048(7) . ?
Mo6 O9 2.317(6) . ?
Mo7 O26 1.672(6) . ?
Mo7 O38 1.896(6) . ?
Mo7 O13 1.929(6) . ?
Mo7 O19 2.018(6) . ?
Mo7 O17 2.036(6) . ?
Mo7 O9 2.355(5) . ?
Mo8 O31 1.675(6) . ?
Mo8 O30 1.906(6) . ?
Mo8 O34 1.940(6) . ?
Mo8 O14 2.021(6) . ?
Mo8 O23 2.038(7) . ?
Mo8 O4 2.306(5) . ?
Mo9 O32 1.686(10) . ?
Mo9 O48 1.809(12) . ?
Mo9 O43 1.912(7) . ?
Mo9 O29 2.036(5) . ?
Mo9 O40 2.155(6) . ?
Mo9 O8 2.191(7) . ?
Mo10 O45 1.668(10) . ?
Mo10 O49 1.743(13) . ?
Mo10 O43 1.872(7) . ?
Mo10 O28 2.059(5) . ?
Mo10 O24 2.144(7) . ?
Mo10 O3 2.154(7) . ?
P1 O37 1.528(6) . ?
P1 O14 1.525(6) . ?
P1 O16 1.525(5) . ?
P1 C6 1.807(8) . ?
P2 O20 1.529(5) . ?
P2 O4 1.521(6) . ?
P2 O2 1.531(5) . ?
P2 C4 1.803(8) . ?
P3 O7 1.521(5) . ?
P3 O19 1.527(6) . ?
P3 O6 1.530(6) . ?
P3 C3 1.809(7) . ?
P4 O9 1.524(6) . ?
P4 O1 1.528(5) . ?
P4 O11 1.534(5) . ?
P4 C20 1.804(8) . ?
P5 O29 1.513(5) 1_455 ?
P5 O27 1.527(5) . ?
P5 O33 1.532(6) . ?
P5 C1 1.800(8) . ?
P6 O28 1.511(5) . ?
P6 O25 1.542(6) . ?
P6 O39 1.536(5) . ?
P6 C2 1.793(8) . ?
P7 O44 1.509(6) . ?
P7 O17 1.540(6) . ?
P7 O36 1.536(7) . ?
P7 C21 1.810(10) . ?
P8 O3 1.505(7) . ?
P8 O40 1.511(6) . ?
P8 O46 1.544(7) . ?
P8 C26 1.821(14) . ?
P9 O51 1.505(6) . ?
P9 O15 1.540(6) . ?
P9 O23 1.539(6) . ?
P9 C5 1.799(11) . ?
P10 O8 1.492(7) . ?
P10 O24 1.507(7) . ?
P10 O42 1.551(7) . ?
P10 C25 1.764(13) . ?
O29 P5 1.513(5) 1_655 ?
C1 C7 1.411(11) . ?
C1 C3 1.415(11) . ?
C2 C6 1.412(11) . ?
C2 C10 1.403(11) . ?
C3 C8 1.403(11) . ?
C4 C11 1.395(13) . ?
C4 C5 1.414(11) . ?
C5 C9 1.412(13) . ?
C6 C12 1.399(12) . ?
C7 C14 1.383(12) . ?
C8 C13 1.379(11) . ?
C9 C24 1.374(18) . ?
C10 C17 1.379(13) . ?
C11 C18 1.383(13) . ?
C12 C19 1.382(14) . ?
C13 C14 1.404(12) . ?
C15 C22 1.400(12) . ?
C15 C20 1.395(13) . ?
C16 C23 1.357(17) . ?
C16 C21 1.412(13) . ?
C17 C19 1.394(15) . ?
C18 C24 1.374(16) . ?
C20 C21 1.412(11) . ?
C22 C23 1.396(15) . ?
C25 C27 1.396(14) . ?
C25 C26 1.416(19) . ?
C26 C28 1.403(14) . ?
C27 C30 1.22(2) . ?
C28 C29 1.57(3) . ?
C29 C30 1.35(2) . ?
C31 N1 1.37(2) . ?
C31 C35 1.42(2) . ?
C32 N1 1.36(2) 4_565 ?
C32 C34 1.46(2) . ?
N1 C32 1.36(2) 4_566 ?
C33 C34 1.37(2) . ?
C33 C35 1.41(2) 4_565 ?
C35 C33 1.41(2) 4_566 ?
C36 C37 1.397(13) . ?
C36 C40 1.397(13) . ?
C37 N2 1.397(13) . ?
N2 C38 1.397(13) . ?
C38 C39 1.397(13) . ?
C39 C40 1.397(13) . ?
C41 C45 1.509(16) . ?
C41 N3 1.509(16) . ?
C45 C42 1.509(16) . ?
C42 C43 1.509(16) . ?
C43 C44 1.509(16) . ?
C44 N3 1.509(16) . ?
C46 C50 1.28(3) . ?
C46 C49 1.61(3) 4_465 ?
C49 C47 1.43(3) 1_655 ?
C49 C46 1.61(3) 4_666 ?
C47 C48 1.25(4) . ?
C47 C49 1.43(3) 1_455 ?
C48 N4 1.76(5) 4_566 ?
N4 C50 1.51(4) . ?
N4 C48 1.76(5) 4_565 ?
